data_4307780
loop_
_publ_author_name
'Long Jiang'
'Xiao-Long Feng'
'Cheng-Yong Su'
'Xiao-Ming Chen'
'Tong-Bu Lu'

_publ_section_title
;
Interchain-Solvent-Induced Chirality Change of 1D Helical Chains: From
Achiral to Chiral Crystallization
;
_journal_name_full 'Inorganic Chemistry'
_journal_page_first 2637
_journal_page_last 2644
_journal_paper_doi 10.1021/ic062272u
_journal_volume 46
_journal_year 2007
_chemical_formula_sum 'C20 H42 N8 Ni2 O3'
_chemical_formula_weight 560.04
_chemical_name_systematic
; 
 ? 
;
_space_group_IT_number 14
_symmetry_cell_setting monoclinic
_symmetry_space_group_name_Hall '-P 2yn'
_symmetry_space_group_name_H-M 'P 1 21/n 1'
_atom_sites_solution_hydrogens geom
_atom_sites_solution_primary direct
_atom_sites_solution_secondary difmap
_audit_creation_method SHELXL-97
_cell_angle_alpha 90.00
_cell_angle_beta 98.371(9)
_cell_angle_gamma 90.00
_cell_formula_units_Z 4
_cell_length_a 10.052(3)
_cell_length_b 10.184(3)
_cell_length_c 27.379(9)
_cell_measurement_reflns_used 972
_cell_measurement_temperature 293(2)
_cell_measurement_theta_max 23.57
_cell_measurement_theta_min 2.50
_cell_volume 2772.9(15)
_computing_cell_refinement 'Bruker SMART'
_computing_data_collection 'Bruker SMART'
_computing_data_reduction 'Bruker SAINT'
_computing_molecular_graphics 'Bruker SHELXTL'
_computing_publication_material 'Bruker SHELXTL'
_computing_structure_refinement 'SHELXL-97 (Sheldrick, 1997)'
_computing_structure_solution 'SHELXS-97 (Sheldrick, 1990)'
_diffrn_ambient_temperature 293(2)
_diffrn_measured_fraction_theta_full 0.980
_diffrn_measured_fraction_theta_max 0.980
_diffrn_measurement_device_type 'CCD area detector'
_diffrn_measurement_method 'phi and omega scans'
_diffrn_radiation_monochromator graphite
_diffrn_radiation_source 'fine-focus sealed tube'
_diffrn_radiation_type MoK\a
_diffrn_radiation_wavelength 0.71073
_diffrn_reflns_av_R_equivalents 0.0631
_diffrn_reflns_av_sigmaI/netI 0.1177
_diffrn_reflns_limit_h_max 12
_diffrn_reflns_limit_h_min -10
_diffrn_reflns_limit_k_max 11
_diffrn_reflns_limit_k_min -12
_diffrn_reflns_limit_l_max 33
_diffrn_reflns_limit_l_min -28
_diffrn_reflns_number 10509
_diffrn_reflns_theta_full 26.00
_diffrn_reflns_theta_max 26.00
_diffrn_reflns_theta_min 1.50
_exptl_absorpt_coefficient_mu 1.392
_exptl_absorpt_correction_T_max 0.9211
_exptl_absorpt_correction_T_min 0.5546
_exptl_absorpt_correction_type multi-scan
_exptl_absorpt_process_details 'SADABS (Sheldrick, 1996)'
_exptl_crystal_colour purple
_exptl_crystal_density_diffrn 1.342
_exptl_crystal_density_method 'not measured'
_exptl_crystal_description prism-shaped
_exptl_crystal_F_000 1192
_exptl_crystal_size_max 0.48
_exptl_crystal_size_mid 0.12
_exptl_crystal_size_min 0.06
_refine_diff_density_max 0.777
_refine_diff_density_min -0.793
_refine_diff_density_rms 0.158
_refine_ls_extinction_method none
_refine_ls_goodness_of_fit_ref 1.032
_refine_ls_hydrogen_treatment mixed
_refine_ls_matrix_type full
_refine_ls_number_parameters 304
_refine_ls_number_reflns 5351
_refine_ls_number_restraints 9
_refine_ls_restrained_S_all 1.042
_refine_ls_R_factor_all 0.1316
_refine_ls_R_factor_gt 0.0628
_refine_ls_shift/su_max 0.000
_refine_ls_shift/su_mean 0.000
_refine_ls_structure_factor_coef Fsqd
_refine_ls_weighting_details 'calc w=1/[\s^2^(Fo^2^)+(0.0768P)^2^+0.0000P] where P=(Fo^2^+2Fc^2^)/3'
_refine_ls_weighting_scheme calc
_refine_ls_wR_factor_gt 0.1296
_refine_ls_wR_factor_ref 0.1611
_reflns_number_gt 3140
_reflns_number_total 5351
_reflns_threshold_expression >2sigma(I)
_cod_data_source_file ic062272usi20061129_100616.cif
_cod_data_source_block 0507161m
_cod_depositor_comments
;
The following automatic conversions were performed:
'_symmetry_cell_setting' value 'Monoclinic' changed to 'monoclinic'
according to '/home/saulius/struct/CIF-dictionaries/cif_core.dic'
dictionary named 'cif_core.dic' version 2.4.1 from 2010-06-29.

Automatic conversion script
Id: cif_fix_enum 1527 2010-12-29 10:47:43Z saulius 
;
_cod_original_cell_volume 2772.7(15)
_cod_database_code 4307780

loop_
_symmetry_equiv_pos_as_xyz
'x, y, z'
'-x+1/2, y+1/2, -z+1/2'
'-x, -y, -z'
'x-1/2, -y-1/2, z-1/2'

loop_
_atom_site_label
_atom_site_type_symbol
_atom_site_fract_x
_atom_site_fract_y
_atom_site_fract_z
_atom_site_U_iso_or_equiv
_atom_site_adp_type
_atom_site_occupancy
_atom_site_symmetry_multiplicity
_atom_site_calc_flag
_atom_site_refinement_flags
_atom_site_disorder_assembly
_atom_site_disorder_group
C1 C -0.2195(6) 0.8698(6) 0.1716(2) 0.0357(16) Uani 1 1 d . . .
H1A H -0.2885 0.8825 0.1925 0.043 Uiso 1 1 calc R . .
H1B H -0.2634 0.8570 0.1380 0.043 Uiso 1 1 calc R . .
C2 C -0.1309(6) 0.9892(6) 0.1740(2) 0.0362(17) Uani 1 1 d . . .
H2A H -0.1849 1.0660 0.1638 0.043 Uiso 1 1 calc R . .
H2B H -0.0878 1.0028 0.2077 0.043 Uiso 1 1 calc R . .
C3 C 0.0766(7) 1.0781(6) 0.1488(3) 0.0477(19) Uani 1 1 d . . .
H3 H 0.1255 1.0709 0.1824 0.057 Uiso 1 1 calc R . .
C4 C 0.0141(8) 1.2148(7) 0.1426(4) 0.082(3) Uani 1 1 d . . .
H4A H 0.0835 1.2787 0.1411 0.123 Uiso 1 1 calc R . .
H4B H -0.0318 1.2338 0.1702 0.123 Uiso 1 1 calc R . .
H4C H -0.0488 1.2178 0.1126 0.123 Uiso 1 1 calc R . .
C5 C 0.1772(7) 1.0636(6) 0.1124(3) 0.050(2) Uani 1 1 d . . .
H5A H 0.1264 1.0613 0.0795 0.060 Uiso 1 1 calc R . .
H5B H 0.2314 1.1427 0.1146 0.060 Uiso 1 1 calc R . .
C6 C 0.2734(6) 0.9469(7) 0.1169(3) 0.0394(17) Uani 1 1 d . . .
C7 C 0.3589(6) 0.9436(7) 0.1672(3) 0.052(2) Uani 1 1 d . . .
H7A H 0.3017 0.9456 0.1924 0.079 Uiso 1 1 calc R . .
H7B H 0.4175 1.0185 0.1708 0.079 Uiso 1 1 calc R . .
H7C H 0.4116 0.8646 0.1704 0.079 Uiso 1 1 calc R . .
C8 C 0.3679(8) 0.9595(9) 0.0774(3) 0.071(3) Uani 1 1 d . . .
H8A H 0.4226 0.8822 0.0778 0.107 Uiso 1 1 calc R . .
H8B H 0.4246 1.0351 0.0844 0.107 Uiso 1 1 calc R . .
H8C H 0.3152 0.9691 0.0454 0.107 Uiso 1 1 calc R . .
C9 C 0.1280(7) 0.7973(7) 0.0592(3) 0.0456(19) Uani 1 1 d . . .
H9A H 0.1951 0.7873 0.0374 0.055 Uiso 1 1 calc R . .
H9B H 0.0717 0.8719 0.0480 0.055 Uiso 1 1 calc R . .
C10 C 0.0428(6) 0.6741(7) 0.0578(2) 0.0373(16) Uani 1 1 d . . .
H10A H -0.0018 0.6590 0.0244 0.045 Uiso 1 1 calc R . .
H10B H 0.0997 0.5991 0.0678 0.045 Uiso 1 1 calc R . .
C11 C -0.1283(6) 0.5627(6) 0.0996(2) 0.0321(15) Uani 1 1 d . . .
H11 H -0.0638 0.5048 0.1194 0.039 Uiso 1 1 calc R . .
C12 C -0.1814(7) 0.4920(7) 0.0515(3) 0.052(2) Uani 1 1 d . . .
H12A H -0.2422 0.5487 0.0310 0.078 Uiso 1 1 calc R . .
H12B H -0.2277 0.4136 0.0587 0.078 Uiso 1 1 calc R . .
H12C H -0.1075 0.4694 0.0345 0.078 Uiso 1 1 calc R . .
C13 C -0.2460(6) 0.5868(6) 0.1279(2) 0.0358(16) Uani 1 1 d . . .
H13A H -0.2998 0.5073 0.1258 0.043 Uiso 1 1 calc R . .
H13B H -0.3015 0.6551 0.1107 0.043 Uiso 1 1 calc R . .
C14 C -0.2167(6) 0.6259(6) 0.1825(2) 0.0325(15) Uani 1 1 d . . .
C15 C -0.1327(7) 0.5230(6) 0.2138(3) 0.0483(19) Uani 1 1 d . . .
H15A H -0.0434 0.5216 0.2053 0.072 Uiso 1 1 calc R . .
H15B H -0.1733 0.4382 0.2077 0.072 Uiso 1 1 calc R . .
H15C H -0.1286 0.5447 0.2481 0.072 Uiso 1 1 calc R . .
C16 C -0.3520(6) 0.6402(7) 0.2022(3) 0.053(2) Uani 1 1 d . . .
H16A H -0.3365 0.6746 0.2352 0.079 Uiso 1 1 calc R . .
H16B H -0.3945 0.5558 0.2023 0.079 Uiso 1 1 calc R . .
H16C H -0.4092 0.6991 0.1813 0.079 Uiso 1 1 calc R . .
C17 C 0.1306(5) 0.8558(6) 0.2691(3) 0.0289(15) Uani 1 1 d . . .
C18 C 0.2652(6) 1.0262(6) 0.3297(2) 0.0272(14) Uani 1 1 d . . .
C19 C 0.1130(6) 0.9769(7) 0.3967(3) 0.0396(17) Uani 1 1 d . . .
C20 C -0.0185(6) 0.7953(6) 0.3391(2) 0.0343(16) Uani 1 1 d . . .
N1 N -0.1389(4) 0.7524(4) 0.18814(18) 0.0254(11) Uani 1 1 d . . .
H1C H -0.1144 0.7630 0.2212 0.030 Uiso 1 1 calc R . .
N2 N -0.0281(5) 0.9718(4) 0.14161(19) 0.0295(12) Uani 1 1 d . . .
H2C H -0.0694 0.9752 0.1098 0.035 Uiso 1 1 calc R . .
N3 N 0.1951(5) 0.8203(5) 0.11070(19) 0.0329(13) Uani 1 1 d . . .
H3C H 0.2575 0.7554 0.1168 0.040 Uiso 1 1 calc R . .
N4 N -0.0589(4) 0.6890(4) 0.09154(17) 0.0259(12) Uani 1 1 d . . .
H4D H -0.1222 0.7469 0.0776 0.031 Uiso 1 1 calc R . .
N5 N 0.1247(5) 0.8327(5) 0.2280(2) 0.0317(12) Uani 1 1 d . . .
N6 N 0.3500(5) 1.1013(5) 0.32878(18) 0.0306(12) Uani 1 1 d . . .
N7 N 0.1025(6) 1.0240(7) 0.4340(2) 0.0592(19) Uani 1 1 d . . .
N8 N -0.1065(6) 0.7288(6) 0.3426(3) 0.065(2) Uani 1 1 d . . .
Ni1 Ni 0.04369(7) 0.77591(7) 0.15642(3) 0.0218(2) Uani 1 1 d . . .
Ni2 Ni 0.12510(7) 0.90978(7) 0.33413(3) 0.0258(2) Uani 1 1 d . . .
O1 O 0.0052(5) 0.7998(5) 0.49761(19) 0.0631(15) Uani 1 1 d D . .
H1D H -0.0312 0.8478 0.5193 0.095 Uiso 1 1 d RD . .
H1E H 0.0307 0.8572 0.4764 0.095 Uiso 1 1 d RD . .
O3 O 0.2316(5) 0.6282(5) 0.5407(2) 0.0794(18) Uani 1 1 d D . .
H3A H 0.1926 0.5499 0.5396 0.119 Uiso 1 1 d RD . .
H3B H 0.1817 0.6758 0.5176 0.119 Uiso 1 1 d RD . .
O2 O -0.1866(5) 0.6333(5) 0.4376(2) 0.0701(16) Uani 1 1 d D . .
H2E H -0.1177 0.6731 0.4558 0.105 Uiso 1 1 d RD . .
H2D H -0.1667 0.6555 0.4041 0.105 Uiso 1 1 d RD . .

loop_
_atom_site_aniso_label
_atom_site_aniso_U_11
_atom_site_aniso_U_22
_atom_site_aniso_U_33
_atom_site_aniso_U_23
_atom_site_aniso_U_13
_atom_site_aniso_U_12
C1 0.038(4) 0.028(4) 0.045(4) -0.005(3) 0.018(3) 0.014(3)
C2 0.050(4) 0.018(4) 0.041(4) -0.007(3) 0.007(3) 0.018(3)
C3 0.048(4) 0.022(4) 0.070(6) -0.001(4) -0.002(4) -0.004(3)
C4 0.061(5) 0.024(4) 0.159(10) -0.008(5) 0.012(6) -0.007(4)
C5 0.053(4) 0.024(4) 0.071(6) 0.014(4) 0.006(4) -0.015(3)
C6 0.033(4) 0.038(4) 0.048(5) 0.007(3) 0.010(3) -0.010(3)
C7 0.039(4) 0.044(5) 0.073(6) -0.001(4) 0.004(4) -0.014(3)
C8 0.067(5) 0.085(6) 0.069(6) 0.000(5) 0.033(5) -0.027(5)
C9 0.050(4) 0.051(5) 0.041(5) -0.003(4) 0.023(3) -0.009(4)
C10 0.042(4) 0.049(4) 0.022(4) -0.008(3) 0.010(3) 0.005(3)
C11 0.041(4) 0.023(4) 0.031(4) -0.008(3) 0.003(3) 0.002(3)
C12 0.069(5) 0.036(4) 0.051(5) -0.017(4) 0.007(4) -0.012(4)
C13 0.035(3) 0.029(4) 0.042(4) -0.007(3) 0.002(3) -0.008(3)
C14 0.034(3) 0.027(4) 0.038(4) 0.002(3) 0.010(3) -0.009(3)
C15 0.065(5) 0.027(4) 0.052(5) 0.007(4) 0.009(4) -0.011(4)
C16 0.048(4) 0.057(5) 0.056(5) 0.001(4) 0.018(4) -0.014(4)
C17 0.025(3) 0.022(4) 0.039(4) -0.001(3) 0.003(3) -0.006(3)
C18 0.029(3) 0.028(4) 0.024(4) -0.004(3) -0.001(3) 0.000(3)
C19 0.033(4) 0.052(5) 0.033(4) 0.003(4) 0.004(3) -0.007(3)
C20 0.036(4) 0.025(4) 0.042(4) -0.004(3) 0.006(3) -0.002(3)
N1 0.027(3) 0.023(3) 0.025(3) -0.004(2) 0.003(2) -0.003(2)
N2 0.032(3) 0.019(3) 0.037(3) -0.002(2) 0.005(2) 0.005(2)
N3 0.032(3) 0.030(3) 0.039(3) -0.002(3) 0.011(2) 0.003(2)
N4 0.028(3) 0.021(3) 0.029(3) -0.001(2) 0.003(2) 0.006(2)
N5 0.034(3) 0.030(3) 0.030(3) -0.003(3) 0.002(2) -0.004(2)
N6 0.031(3) 0.025(3) 0.034(3) -0.006(2) 0.002(2) -0.007(2)
N7 0.059(4) 0.089(5) 0.033(4) -0.022(4) 0.016(3) -0.012(4)
N8 0.057(4) 0.043(4) 0.100(6) -0.009(4) 0.025(4) -0.029(3)
Ni1 0.0240(4) 0.0166(4) 0.0248(4) -0.0021(3) 0.0035(3) 0.0030(3)
Ni2 0.0269(4) 0.0225(4) 0.0279(5) -0.0018(3) 0.0032(3) -0.0070(3)
O1 0.089(4) 0.047(3) 0.057(4) -0.003(3) 0.023(3) -0.003(3)
O3 0.092(4) 0.061(4) 0.077(4) -0.005(3) -0.015(3) -0.035(3)
O2 0.078(4) 0.058(4) 0.074(4) 0.003(3) 0.010(3) -0.009(3)

loop_
_atom_type_symbol
_atom_type_description
_atom_type_scat_dispersion_real
_atom_type_scat_dispersion_imag
_atom_type_scat_source
C C 0.0033 0.0016 'International Tables Vol C Tables 4.2.6.8 and 6.1.1.4'
H H 0.0000 0.0000 'International Tables Vol C Tables 4.2.6.8 and 6.1.1.4'
N N 0.0061 0.0033 'International Tables Vol C Tables 4.2.6.8 and 6.1.1.4'
O O 0.0106 0.0060 'International Tables Vol C Tables 4.2.6.8 and 6.1.1.4'
Ni Ni 0.3393 1.1124 'International Tables Vol C Tables 4.2.6.8 and 6.1.1.4'

loop_
_geom_angle_atom_site_label_1
_geom_angle_atom_site_label_2
_geom_angle_atom_site_label_3
_geom_angle
_geom_angle_site_symmetry_1
_geom_angle_site_symmetry_3
_geom_angle_publ_flag
N1 C1 C2 110.3(5) . . ?
N1 C1 H1A 109.6 . . ?
C2 C1 H1A 109.6 . . ?
N1 C1 H1B 109.6 . . ?
C2 C1 H1B 109.6 . . ?
H1A C1 H1B 108.1 . . ?
N2 C2 C1 109.9(5) . . ?
N2 C2 H2A 109.7 . . ?
C1 C2 H2A 109.7 . . ?
N2 C2 H2B 109.7 . . ?
C1 C2 H2B 109.7 . . ?
H2A C2 H2B 108.2 . . ?
N2 C3 C4 112.0(5) . . ?
N2 C3 C5 111.2(5) . . ?
C4 C3 C5 108.5(6) . . ?
N2 C3 H3 108.4 . . ?
C4 C3 H3 108.4 . . ?
C5 C3 H3 108.4 . . ?
C3 C4 H4A 109.5 . . ?
C3 C4 H4B 109.5 . . ?
H4A C4 H4B 109.5 . . ?
C3 C4 H4C 109.5 . . ?
H4A C4 H4C 109.5 . . ?
H4B C4 H4C 109.5 . . ?
C6 C5 C3 119.7(6) . . ?
C6 C5 H5A 107.4 . . ?
C3 C5 H5A 107.4 . . ?
C6 C5 H5B 107.4 . . ?
C3 C5 H5B 107.4 . . ?
H5A C5 H5B 106.9 . . ?
N3 C6 C7 107.6(5) . . ?
N3 C6 C5 110.0(5) . . ?
C7 C6 C5 111.1(6) . . ?
N3 C6 C8 110.8(6) . . ?
C7 C6 C8 108.3(5) . . ?
C5 C6 C8 109.0(6) . . ?
C6 C7 H7A 109.5 . . ?
C6 C7 H7B 109.5 . . ?
H7A C7 H7B 109.5 . . ?
C6 C7 H7C 109.5 . . ?
H7A C7 H7C 109.5 . . ?
H7B C7 H7C 109.5 . . ?
C6 C8 H8A 109.5 . . ?
C6 C8 H8B 109.5 . . ?
H8A C8 H8B 109.5 . . ?
C6 C8 H8C 109.5 . . ?
H8A C8 H8C 109.5 . . ?
H8B C8 H8C 109.5 . . ?
N3 C9 C10 109.3(5) . . ?
N3 C9 H9A 109.8 . . ?
C10 C9 H9A 109.8 . . ?
N3 C9 H9B 109.8 . . ?
C10 C9 H9B 109.8 . . ?
H9A C9 H9B 108.3 . . ?
N4 C10 C9 109.8(5) . . ?
N4 C10 H10A 109.7 . . ?
C9 C10 H10A 109.7 . . ?
N4 C10 H10B 109.7 . . ?
C9 C10 H10B 109.7 . . ?
H10A C10 H10B 108.2 . . ?
N4 C11 C13 110.4(5) . . ?
N4 C11 C12 113.0(5) . . ?
C13 C11 C12 108.4(5) . . ?
N4 C11 H11 108.3 . . ?
C13 C11 H11 108.3 . . ?
C12 C11 H11 108.3 . . ?
C11 C12 H12A 109.5 . . ?
C11 C12 H12B 109.5 . . ?
H12A C12 H12B 109.5 . . ?
C11 C12 H12C 109.5 . . ?
H12A C12 H12C 109.5 . . ?
H12B C12 H12C 109.5 . . ?
C11 C13 C14 119.0(5) . . ?
C11 C13 H13A 107.6 . . ?
C14 C13 H13A 107.6 . . ?
C11 C13 H13B 107.6 . . ?
C14 C13 H13B 107.6 . . ?
H13A C13 H13B 107.0 . . ?
N1 C14 C15 107.0(5) . . ?
N1 C14 C13 110.2(5) . . ?
C15 C14 C13 112.4(5) . . ?
N1 C14 C16 110.8(5) . . ?
C15 C14 C16 108.2(5) . . ?
C13 C14 C16 108.2(5) . . ?
C14 C15 H15A 109.5 . . ?
C14 C15 H15B 109.5 . . ?
H15A C15 H15B 109.5 . . ?
C14 C15 H15C 109.5 . . ?
H15A C15 H15C 109.5 . . ?
H15B C15 H15C 109.5 . . ?
C14 C16 H16A 109.5 . . ?
C14 C16 H16B 109.5 . . ?
H16A C16 H16B 109.5 . . ?
C14 C16 H16C 109.5 . . ?
H16A C16 H16C 109.5 . . ?
H16B C16 H16C 109.5 . . ?
N5 C17 Ni2 173.1(6) . . ?
N6 C18 Ni2 176.8(5) . . ?
N7 C19 Ni2 176.3(7) . . ?
N8 C20 Ni2 178.3(7) . . ?
C1 N1 C14 114.1(4) . . ?
C1 N1 Ni1 104.3(3) . . ?
C14 N1 Ni1 121.0(3) . . ?
C1 N1 H1C 105.4 . . ?
C14 N1 H1C 105.4 . . ?
Ni1 N1 H1C 105.4 . . ?
C2 N2 C3 112.0(5) . . ?
C2 N2 Ni1 104.2(3) . . ?
C3 N2 Ni1 115.9(4) . . ?
C2 N2 H2C 108.1 . . ?
C3 N2 H2C 108.1 . . ?
Ni1 N2 H2C 108.1 . . ?
C9 N3 C6 113.5(5) . . ?
C9 N3 Ni1 104.8(3) . . ?
C6 N3 Ni1 121.0(4) . . ?
C9 N3 H3C 105.4 . . ?
C6 N3 H3C 105.4 . . ?
Ni1 N3 H3C 105.4 . . ?
C10 N4 C11 112.5(4) . . ?
C10 N4 Ni1 105.6(3) . . ?
C11 N4 Ni1 114.7(3) . . ?
C10 N4 H4D 107.9 . . ?
C11 N4 H4D 107.9 . . ?
Ni1 N4 H4D 107.9 . . ?
C17 N5 Ni1 159.6(5) . . ?
C18 N6 Ni1 157.8(5) . 2 ?
N6 Ni1 N5 86.3(2) 2_545 . ?
N6 Ni1 N4 88.84(18) 2_545 . ?
N5 Ni1 N4 168.22(19) . . ?
N6 Ni1 N2 168.98(18) 2_545 . ?
N5 Ni1 N2 89.7(2) . . ?
N4 Ni1 N2 96.97(19) . . ?
N6 Ni1 N1 105.63(18) 2_545 . ?
N5 Ni1 N1 83.77(19) . . ?
N4 Ni1 N1 87.26(18) . . ?
N2 Ni1 N1 84.07(17) . . ?
N6 Ni1 N3 84.63(19) 2_545 . ?
N5 Ni1 N3 105.95(19) . . ?
N4 Ni1 N3 84.21(18) . . ?
N2 Ni1 N3 86.64(18) . . ?
N1 Ni1 N3 166.53(19) . . ?
C18 Ni2 C19 88.7(3) . . ?
C18 Ni2 C17 89.8(2) . . ?
C19 Ni2 C17 175.1(3) . . ?
C18 Ni2 C20 178.8(3) . . ?
C19 Ni2 C20 90.4(3) . . ?
C17 Ni2 C20 90.9(3) . . ?
H1D O1 H1E 105.1 . . ?
H3A O3 H3B 105.4 . . ?
H2E O2 H2D 99.7 . . ?

loop_
_geom_bond_atom_site_label_1
_geom_bond_atom_site_label_2
_geom_bond_distance
_geom_bond_site_symmetry_2
_geom_bond_publ_flag
C1 N1 1.477(7) . ?
C1 C2 1.503(8) . ?
C1 H1A 0.9700 . ?
C1 H1B 0.9700 . ?
C2 N2 1.468(7) . ?
C2 H2A 0.9700 . ?
C2 H2B 0.9700 . ?
C3 N2 1.503(8) . ?
C3 C4 1.526(9) . ?
C3 C5 1.527(9) . ?
C3 H3 0.9800 . ?
C4 H4A 0.9600 . ?
C4 H4B 0.9600 . ?
C4 H4C 0.9600 . ?
C5 C6 1.526(9) . ?
C5 H5A 0.9700 . ?
C5 H5B 0.9700 . ?
C6 N3 1.507(8) . ?
C6 C7 1.514(9) . ?
C6 C8 1.546(9) . ?
C7 H7A 0.9600 . ?
C7 H7B 0.9600 . ?
C7 H7C 0.9600 . ?
C8 H8A 0.9600 . ?
C8 H8B 0.9600 . ?
C8 H8C 0.9600 . ?
C9 N3 1.490(8) . ?
C9 C10 1.516(9) . ?
C9 H9A 0.9700 . ?
C9 H9B 0.9700 . ?
C10 N4 1.481(7) . ?
C10 H10A 0.9700 . ?
C10 H10B 0.9700 . ?
C11 N4 1.495(7) . ?
C11 C13 1.526(8) . ?
C11 C12 1.526(8) . ?
C11 H11 0.9800 . ?
C12 H12A 0.9600 . ?
C12 H12B 0.9600 . ?
C12 H12C 0.9600 . ?
C13 C14 1.533(8) . ?
C13 H13A 0.9700 . ?
C13 H13B 0.9700 . ?
C14 N1 1.503(7) . ?
C14 C15 1.528(8) . ?
C14 C16 1.541(8) . ?
C15 H15A 0.9600 . ?
C15 H15B 0.9600 . ?
C15 H15C 0.9600 . ?
C16 H16A 0.9600 . ?
C16 H16B 0.9600 . ?
C16 H16C 0.9600 . ?
C17 N5 1.143(7) . ?
C17 Ni2 1.871(7) . ?
C18 N6 1.148(7) . ?
C18 Ni2 1.858(6) . ?
C19 N7 1.145(8) . ?
C19 Ni2 1.865(7) . ?
C20 N8 1.130(7) . ?
C20 Ni2 1.875(6) . ?
N1 Ni1 2.155(4) . ?
N1 H1C 0.9100 . ?
N2 Ni1 2.140(5) . ?
N2 H2C 0.9100 . ?
N3 Ni1 2.155(5) . ?
N3 H3C 0.9100 . ?
N4 Ni1 2.114(5) . ?
N4 H4D 0.9100 . ?
N5 Ni1 2.092(5) . ?
N6 Ni1 2.084(5) 2 ?
Ni1 N6 2.084(5) 2_545 ?
O1 H1D 0.8885 . ?
O1 H1E 0.8871 . ?
O3 H3A 0.8869 . ?
O3 H3B 0.8908 . ?
O2 H2E 0.8902 . ?
O2 H2D 0.9926 . ?

loop_
_geom_hbond_atom_site_label_D
_geom_hbond_atom_site_label_H
_geom_hbond_atom_site_label_A
_geom_hbond_distance_DH
_geom_hbond_distance_HA
_geom_hbond_distance_DA
_geom_hbond_angle_DHA
_geom_hbond_site_symmetry_A
O3 H3A O2 0.89 1.97 2.780(7) 150.9 3_566
N4 H4D O3 0.91 2.09 2.997(6) 175.8 4_575
O1 H1D N7 0.89 2.03 2.914(8) 173.1 3_576
O1 H1E N7 0.89 2.24 3.115(8) 170.5 .
O3 H3B O1 0.89 2.18 2.974(8) 147.9 .
O2 H2E O1 0.89 2.02 2.893(7) 165.7 .
O2 H2D N8 0.99 2.01 2.994(9) 169.2 .

loop_
_geom_torsion_atom_site_label_1
_geom_torsion_atom_site_label_2
_geom_torsion_atom_site_label_3
_geom_torsion_atom_site_label_4
_geom_torsion
_geom_torsion_site_symmetry_1
_geom_torsion_site_symmetry_2
_geom_torsion_site_symmetry_3
_geom_torsion_site_symmetry_4
_geom_torsion_publ_flag
N1 C1 C2 N2 60.6(7) . . . . ?
N2 C3 C5 C6 -67.7(8) . . . . ?
C4 C3 C5 C6 168.7(6) . . . . ?
C3 C5 C6 N3 60.9(8) . . . . ?
C3 C5 C6 C7 -58.2(8) . . . . ?
C3 C5 C6 C8 -177.4(6) . . . . ?
N3 C9 C10 N4 58.9(7) . . . . ?
N4 C11 C13 C14 -70.2(7) . . . . ?
C12 C11 C13 C14 165.5(5) . . . . ?
C11 C13 C14 N1 60.2(7) . . . . ?
C11 C13 C14 C15 -59.1(7) . . . . ?
C11 C13 C14 C16 -178.5(5) . . . . ?
C2 C1 N1 C14 -174.6(5) . . . . ?
C2 C1 N1 Ni1 -40.4(5) . . . . ?
C15 C14 N1 C1 -164.3(5) . . . . ?
C13 C14 N1 C1 73.2(6) . . . . ?
C16 C14 N1 C1 -46.5(7) . . . . ?
C15 C14 N1 Ni1 69.9(6) . . . . ?
C13 C14 N1 Ni1 -52.6(6) . . . . ?
C16 C14 N1 Ni1 -172.3(4) . . . . ?
C1 C2 N2 C3 -170.7(5) . . . . ?
C1 C2 N2 Ni1 -44.7(5) . . . . ?
C4 C3 N2 C2 -54.7(8) . . . . ?
C5 C3 N2 C2 -176.2(5) . . . . ?
C4 C3 N2 Ni1 -174.1(5) . . . . ?
C5 C3 N2 Ni1 64.4(6) . . . . ?
C10 C9 N3 C6 -175.2(5) . . . . ?
C10 C9 N3 Ni1 -41.1(5) . . . . ?
C7 C6 N3 C9 -168.2(5) . . . . ?
C5 C6 N3 C9 70.6(7) . . . . ?
C8 C6 N3 C9 -49.9(7) . . . . ?
C7 C6 N3 Ni1 65.9(6) . . . . ?
C5 C6 N3 Ni1 -55.3(6) . . . . ?
C8 C6 N3 Ni1 -175.9(5) . . . . ?
C9 C10 N4 C11 -168.8(5) . . . . ?
C9 C10 N4 Ni1 -42.9(6) . . . . ?
C13 C11 N4 C10 -171.4(5) . . . . ?
C12 C11 N4 C10 -49.8(7) . . . . ?
C13 C11 N4 Ni1 67.8(5) . . . . ?
C12 C11 N4 Ni1 -170.6(4) . . . . ?
Ni2 C17 N5 Ni1 -63(5) . . . . ?
Ni2 C18 N6 Ni1 -16(11) . . . 2 ?
C17 N5 Ni1 N6 -105.7(15) . . . 2_545 ?
C17 N5 Ni1 N4 -40(2) . . . . ?
C17 N5 Ni1 N2 84.6(15) . . . . ?
C17 N5 Ni1 N1 0.5(15) . . . . ?
C17 N5 Ni1 N3 171.0(14) . . . . ?
C10 N4 Ni1 N6 -69.2(4) . . . 2_545 ?
C11 N4 Ni1 N6 55.3(4) . . . 2_545 ?
C10 N4 Ni1 N5 -134.6(9) . . . . ?
C11 N4 Ni1 N5 -10.1(11) . . . . ?
C10 N4 Ni1 N2 101.4(4) . . . . ?
C11 N4 Ni1 N2 -134.1(4) . . . . ?
C10 N4 Ni1 N1 -174.9(4) . . . . ?
C11 N4 Ni1 N1 -50.4(4) . . . . ?
C10 N4 Ni1 N3 15.5(4) . . . . ?
C11 N4 Ni1 N3 140.0(4) . . . . ?
C2 N2 Ni1 N6 -134.9(10) . . . 2_545 ?
C3 N2 Ni1 N6 -11.3(13) . . . 2_545 ?
C2 N2 Ni1 N5 -66.5(4) . . . . ?
C3 N2 Ni1 N5 57.1(4) . . . . ?
C2 N2 Ni1 N4 103.8(4) . . . . ?
C3 N2 Ni1 N4 -132.7(4) . . . . ?
C2 N2 Ni1 N1 17.3(4) . . . . ?
C3 N2 Ni1 N1 140.8(5) . . . . ?
C2 N2 Ni1 N3 -172.5(4) . . . . ?
C3 N2 Ni1 N3 -48.9(4) . . . . ?
C1 N1 Ni1 N6 -173.0(3) . . . 2_545 ?
C14 N1 Ni1 N6 -42.8(4) . . . 2_545 ?
C1 N1 Ni1 N5 102.7(4) . . . . ?
C14 N1 Ni1 N5 -127.2(4) . . . . ?
C1 N1 Ni1 N4 -85.0(4) . . . . ?
C14 N1 Ni1 N4 45.2(4) . . . . ?
C1 N1 Ni1 N2 12.3(4) . . . . ?
C14 N1 Ni1 N2 142.5(4) . . . . ?
C1 N1 Ni1 N3 -34.3(9) . . . . ?
C14 N1 Ni1 N3 95.9(8) . . . . ?
C9 N3 Ni1 N6 103.4(4) . . . 2_545 ?
C6 N3 Ni1 N6 -126.8(5) . . . 2_545 ?
C9 N3 Ni1 N5 -172.1(4) . . . . ?
C6 N3 Ni1 N5 -42.3(5) . . . . ?
C9 N3 Ni1 N4 14.0(4) . . . . ?
C6 N3 Ni1 N4 143.8(4) . . . . ?
C9 N3 Ni1 N2 -83.4(4) . . . . ?
C6 N3 Ni1 N2 46.5(4) . . . . ?
C9 N3 Ni1 N1 -37.0(9) . . . . ?
C6 N3 Ni1 N1 92.9(9) . . . . ?
N6 C18 Ni2 C19 -15(10) . . . . ?
N6 C18 Ni2 C17 160(10) . . . . ?
N6 C18 Ni2 C20 33(19) . . . . ?
N7 C19 Ni2 C18 73(9) . . . . ?
N7 C19 Ni2 C17 0(11) . . . . ?
N7 C19 Ni2 C20 -106(9) . . . . ?
N5 C17 Ni2 C18 -90(4) . . . . ?
N5 C17 Ni2 C19 -17(6) . . . . ?
N5 C17 Ni2 C20 89(4) . . . . ?
N8 C20 Ni2 C18 -11(33) . . . . ?
N8 C20 Ni2 C19 37(25) . . . . ?
N8 C20 Ni2 C17 -138(25) . . . . ?
